data_1550223
loop_
_publ_author_name
'Liu, Rai-Shung'
'Singh, RahulKumar Rajmani'
'Skaria, Manisha'
'Chen, Liang-Yu'
'Cheng, Mu-Jeng'

_publ_section_title
;
 Gold-catalyzed (4+3)-Annulations of 2-Alkenyl-1-Alkynylbenzenes with
 Anthranils with Alkyne-Dependent Chemoselectivity: Skeletal Rearrangement
 versus Non-Rearrangement
;
_journal_name_full 'Chemical Science'
_journal_paper_doi 10.1039/C8SC03619E
_journal_year 2019
_chemical_formula_sum 'C27 H25 N2 O'
_chemical_formula_weight 393.49
_space_group_crystal_system monoclinic
_space_group_IT_number 14
_space_group_name_Hall '-P 2ybc'
_space_group_name_H-M_alt 'P 1 21/c 1'
_symmetry_space_group_name_Hall '-P 2ybc'
_symmetry_space_group_name_H-M 'P 1 21/c 1'
_atom_sites_solution_hydrogens geom
_audit_creation_method SHELXL-2014/6
_audit_update_record
;
2018-07-05 deposited with the CCDC.
2018-11-12 downloaded from the CCDC.
;
_cell_angle_alpha 90
_cell_angle_beta 94.091(2)
_cell_angle_gamma 90
_cell_formula_units_Z 4
_cell_length_a 9.3848(5)
_cell_length_b 17.3334(8)
_cell_length_c 12.7967(6)
_cell_measurement_reflns_used 5520
_cell_measurement_temperature 100(2)
_cell_measurement_theta_max 25.2567
_cell_measurement_theta_min 2.1756
_cell_volume 2076.34(18)
_computing_cell_refinement 'SAINT V8.34A (Bruker AXS Inc., 2013)'
_computing_data_collection 'Bruker APEX2'
_computing_data_reduction 'SAINT V8.34A (Bruker AXS Inc., 2013)'
_computing_molecular_graphics 'Bruker SHELXTL'
_computing_publication_material 'Bruker SHELXTL'
_computing_structure_refinement 'SHELXL-2014/6 (Sheldrick, 2014)'
_diffrn_ambient_temperature 100(2)
_diffrn_detector_area_resol_mean 8.3333
_diffrn_measured_fraction_theta_full 1.000
_diffrn_measured_fraction_theta_max 1.000
_diffrn_measurement_device_type 'Bruker APEX-II CCD'
_diffrn_measurement_method '\f and \w scans'
_diffrn_radiation_type MoK\a
_diffrn_radiation_wavelength 0.71073
_diffrn_reflns_av_R_equivalents 0.0652
_diffrn_reflns_av_unetI/netI 0.0390
_diffrn_reflns_Laue_measured_fraction_full 1.000
_diffrn_reflns_Laue_measured_fraction_max 1.000
_diffrn_reflns_limit_h_max 11
_diffrn_reflns_limit_h_min -11
_diffrn_reflns_limit_k_max 21
_diffrn_reflns_limit_k_min -21
_diffrn_reflns_limit_l_max 15
_diffrn_reflns_limit_l_min -16
_diffrn_reflns_number 36450
_diffrn_reflns_point_group_measured_fraction_full 1.000
_diffrn_reflns_point_group_measured_fraction_max 1.000
_diffrn_reflns_theta_full 25.242
_diffrn_reflns_theta_max 26.417
_diffrn_reflns_theta_min 1.981
_exptl_absorpt_coefficient_mu 0.077
_exptl_absorpt_correction_T_max 0.9485
_exptl_absorpt_correction_T_min 0.9086
_exptl_absorpt_correction_type multi-scan
_exptl_absorpt_process_details 'SADABS V2014/4 (Bruker AXS Inc.)'
_exptl_crystal_colour colorless
_exptl_crystal_density_diffrn 1.259
_exptl_crystal_density_meas ?
_exptl_crystal_density_method 'not measured'
_exptl_crystal_description lump
_exptl_crystal_F_000 836
_exptl_crystal_size_max 0.18
_exptl_crystal_size_mid 0.15
_exptl_crystal_size_min 0.15
_refine_diff_density_max 0.738
_refine_diff_density_min -0.684
_refine_diff_density_rms 0.050
_refine_ls_extinction_method none
_refine_ls_goodness_of_fit_ref 1.020
_refine_ls_hydrogen_treatment constr
_refine_ls_matrix_type full
_refine_ls_number_parameters 274
_refine_ls_number_reflns 4257
_refine_ls_number_restraints 0
_refine_ls_restrained_S_all 1.020
_refine_ls_R_factor_all 0.0700
_refine_ls_R_factor_gt 0.0481
_refine_ls_shift/su_max 0.001
_refine_ls_shift/su_mean 0.000
_refine_ls_structure_factor_coef Fsqd
_refine_ls_weighting_details 'w=1/[\s^2^(Fo^2^)+(0.0559P)^2^+1.4719P] where P=(Fo^2^+2Fc^2^)/3'
_refine_ls_weighting_scheme calc
_refine_ls_wR_factor_gt 0.1155
_refine_ls_wR_factor_ref 0.1274
_reflns_Friedel_coverage 0.000
_reflns_number_gt 3228
_reflns_number_total 4257
_reflns_threshold_expression 'I > 2\s(I)'
_cod_data_source_file c8sc03619e2.cif
_cod_data_source_block mo_180316lt_0m_sq
_cod_depositor_comments
;
The following automatic conversions were performed:

'_exptl_crystal_density_meas' value 'not measured' was changed to '?'
- the value is perceived as not measured.

Automatic conversion script
Id: cif_fix_values 4973 2017-02-22 13:04:09Z antanas 
;
_cod_database_code 1550223
_shelx_space_group_comment
;
The symmetry employed for this shelxl refinement is uniquely defined
by the following loop, which should always be used as a source of
symmetry information in preference to the above space-group names.
They are only intended as comments.
;
_shelxl_version_number 2014/6

loop_
_space_group_symop_operation_xyz
'x, y, z'
'-x, y+1/2, -z+1/2'
'-x, -y, -z'
'x, -y-1/2, z-1/2'

loop_
_atom_site_label
_atom_site_type_symbol
_atom_site_fract_x
_atom_site_fract_y
_atom_site_fract_z
_atom_site_U_iso_or_equiv
_atom_site_adp_type
_atom_site_occupancy
_atom_site_site_symmetry_order
_atom_site_calc_flag
_atom_site_refinement_flags_posn
_atom_site_refinement_flags_adp
O1 O 0.32880(13) 1.06694(7) 0.56100(10) 0.0182(3) Uani 1 1 d . .
N1 N 0.14789(16) 0.93240(9) 0.58488(11) 0.0163(3) Uani 1 1 d . .
H12 H 0.1629 0.9627 0.5316 0.020 Uiso 1 1 calc R U
N2 N 0.64691(16) 0.91471(9) 0.66766(11) 0.0160(3) Uani 1 1 d . .
H11 H 0.6864 0.8868 0.6200 0.019 Uiso 1 1 calc R U
C1 C -0.1266(2) 0.75123(11) 0.62323(15) 0.0213(4) Uani 1 1 d . .
H1 H -0.1854 0.7079 0.6347 0.026 Uiso 1 1 calc R U
C2 C -0.0324(2) 0.77735(11) 0.70365(15) 0.0187(4) Uani 1 1 d . .
H4 H -0.0281 0.7529 0.7702 0.022 Uiso 1 1 calc R U
C3 C 0.05640(19) 0.84018(11) 0.68600(14) 0.0161(4) Uani 1 1 d . .
C4 C 0.16814(19) 0.88058(10) 0.74587(14) 0.0155(4) Uani 1 1 d . .
C5 C 0.22144(19) 0.93494(10) 0.68170(13) 0.0148(4) Uani 1 1 d . .
C6 C 0.34689(19) 0.98604(10) 0.71282(13) 0.0139(4) Uani 1 1 d . .
C7 C 0.42234(19) 1.01349(10) 0.61593(13) 0.0143(4) Uani 1 1 d . .
H16 H 0.4347 0.9680 0.5695 0.017 Uiso 1 1 calc R U
C8 C 0.56809(19) 1.04667(10) 0.64638(13) 0.0149(4) Uani 1 1 d . .
C9 C 0.6778(2) 0.99442(10) 0.67594(13) 0.0153(4) Uani 1 1 d . .
C10 C 0.8150(2) 1.02117(11) 0.70393(14) 0.0187(4) Uani 1 1 d . .
H15 H 0.8893 0.9857 0.7234 0.022 Uiso 1 1 calc R U
C11 C 0.8432(2) 1.09956(12) 0.70347(15) 0.0226(4) Uani 1 1 d . .
H2 H 0.9364 1.1178 0.7241 0.027 Uiso 1 1 calc R U
C12 C -0.1367(2) 0.78761(12) 0.52533(15) 0.0224(4) Uani 1 1 d . .
H3 H -0.2037 0.7692 0.4719 0.027 Uiso 1 1 calc R U
C13 C -0.05088(19) 0.84977(11) 0.50508(15) 0.0196(4) Uani 1 1 d . .
H25 H -0.0583 0.8747 0.4388 0.023 Uiso 1 1 calc R U
C14 C 0.04680(19) 0.87469(11) 0.58493(14) 0.0166(4) Uani 1 1 d . .
C15 C 0.2309(2) 0.87161(10) 0.85297(14) 0.0164(4) Uani 1 1 d . .
C16 C 0.36742(19) 0.90338(10) 0.87633(13) 0.0145(4) Uani 1 1 d . .
C17 C 0.45030(19) 0.93881(10) 0.78938(13) 0.0143(4) Uani 1 1 d . .
H20 H 0.5172 0.9772 0.8245 0.017 Uiso 1 1 calc R U
C18 C 0.54705(19) 0.87699(10) 0.73957(14) 0.0160(4) Uani 1 1 d . .
C19 C 0.6413(2) 0.83815(12) 0.82709(15) 0.0234(4) Uani 1 1 d . .
H6 H 0.7067 0.8019 0.7963 0.035 Uiso 1 1 calc R U
H5 H 0.5809 0.8102 0.8737 0.035 Uiso 1 1 calc R U
H7 H 0.6966 0.8775 0.8672 0.035 Uiso 1 1 calc R U
C20 C 0.4667(2) 0.81447(11) 0.67508(15) 0.0212(4) Uani 1 1 d . .
H9 H 0.4095 0.8384 0.6168 0.032 Uiso 1 1 calc R U
H8 H 0.4038 0.7863 0.7197 0.032 Uiso 1 1 calc R U
H10 H 0.5354 0.7786 0.6474 0.032 Uiso 1 1 calc R U
C21 C 0.7362(2) 1.15140(11) 0.67315(15) 0.0214(4) Uani 1 1 d . .
H14 H 0.7566 1.2050 0.6714 0.026 Uiso 1 1 calc R U
C22 C 0.5988(2) 1.12512(11) 0.64517(14) 0.0189(4) Uani 1 1 d . .
H13 H 0.5254 1.1610 0.6251 0.023 Uiso 1 1 calc R U
C23 C 0.2938(2) 1.05704(11) 0.77256(14) 0.0173(4) Uani 1 1 d . .
H18 H 0.2238 1.0856 0.7271 0.026 Uiso 1 1 calc R U
H19 H 0.3750 1.0907 0.7930 0.026 Uiso 1 1 calc R U
H17 H 0.2490 1.0397 0.8354 0.026 Uiso 1 1 calc R U
C24 C 0.4251(2) 0.90200(11) 0.97966(14) 0.0178(4) Uani 1 1 d . .
H24 H 0.5154 0.9253 0.9968 0.021 Uiso 1 1 calc R U
C25 C 0.3532(2) 0.86719(12) 1.05791(15) 0.0230(4) Uani 1 1 d . .
H23 H 0.3943 0.8667 1.1279 0.028 Uiso 1 1 calc R U
C26 C 0.2217(2) 0.83324(12) 1.03406(15) 0.0251(5) Uani 1 1 d . .
H21 H 0.1737 0.8077 1.0871 0.030 Uiso 1 1 calc R U
C27 C 0.1601(2) 0.83662(12) 0.93267(15) 0.0223(4) Uani 1 1 d . .
H22 H 0.0682 0.8148 0.9171 0.027 Uiso 1 1 calc R U

loop_
_atom_site_aniso_label
_atom_site_aniso_U_11
_atom_site_aniso_U_22
_atom_site_aniso_U_33
_atom_site_aniso_U_23
_atom_site_aniso_U_13
_atom_site_aniso_U_12
O1 0.0193(7) 0.0198(7) 0.0155(6) 0.0049(5) 0.0006(5) 0.0059(5)
N1 0.0168(8) 0.0199(8) 0.0124(7) 0.0015(6) 0.0012(6) -0.0002(6)
N2 0.0208(8) 0.0146(8) 0.0134(8) -0.0006(6) 0.0063(6) 0.0009(6)
C1 0.0141(9) 0.0203(10) 0.0297(11) -0.0037(8) 0.0037(8) -0.0005(8)
C2 0.0154(9) 0.0191(10) 0.0220(10) -0.0017(8) 0.0037(8) 0.0020(8)
C3 0.0137(9) 0.0181(9) 0.0169(9) -0.0026(7) 0.0037(7) 0.0046(7)
C4 0.0159(9) 0.0159(9) 0.0151(9) -0.0007(7) 0.0027(7) 0.0017(7)
C5 0.0162(9) 0.0164(9) 0.0121(9) -0.0010(7) 0.0026(7) 0.0034(7)
C6 0.0154(9) 0.0149(9) 0.0116(9) 0.0012(7) 0.0027(7) 0.0005(7)
C7 0.0178(9) 0.0136(9) 0.0116(8) 0.0017(7) 0.0012(7) 0.0020(7)
C8 0.0197(10) 0.0167(9) 0.0087(8) 0.0012(7) 0.0042(7) -0.0008(7)
C9 0.0209(10) 0.0160(9) 0.0096(8) 0.0011(7) 0.0046(7) -0.0008(8)
C10 0.0163(9) 0.0246(10) 0.0155(9) -0.0013(8) 0.0030(7) -0.0001(8)
C11 0.0210(10) 0.0275(11) 0.0200(10) -0.0045(8) 0.0073(8) -0.0080(8)
C12 0.0162(10) 0.0281(11) 0.0225(10) -0.0091(8) -0.0006(8) 0.0019(8)
C13 0.0156(9) 0.0267(10) 0.0163(9) -0.0024(8) 0.0007(7) 0.0037(8)
C14 0.0137(9) 0.0185(9) 0.0179(9) -0.0028(7) 0.0032(7) 0.0035(7)
C15 0.0203(10) 0.0145(9) 0.0146(9) -0.0009(7) 0.0034(7) -0.0002(7)
C16 0.0186(9) 0.0123(9) 0.0128(9) 0.0012(7) 0.0026(7) 0.0012(7)
C17 0.0150(9) 0.0151(9) 0.0128(8) 0.0010(7) 0.0018(7) -0.0003(7)
C18 0.0175(9) 0.0153(9) 0.0159(9) 0.0033(7) 0.0050(7) 0.0017(7)
C19 0.0227(10) 0.0276(11) 0.0205(10) 0.0085(8) 0.0056(8) 0.0092(9)
C20 0.0225(10) 0.0149(9) 0.0270(10) -0.0025(8) 0.0082(8) 0.0007(8)
C21 0.0285(11) 0.0183(10) 0.0185(10) -0.0020(8) 0.0090(8) -0.0080(8)
C22 0.0265(10) 0.0157(9) 0.0151(9) 0.0014(7) 0.0064(8) 0.0008(8)
C23 0.0198(9) 0.0180(9) 0.0143(9) -0.0002(7) 0.0032(7) 0.0017(8)
C24 0.0207(10) 0.0164(9) 0.0163(9) 0.0006(7) 0.0016(7) -0.0005(8)
C25 0.0314(11) 0.0249(11) 0.0127(9) 0.0029(8) 0.0013(8) -0.0024(9)
C26 0.0329(12) 0.0284(11) 0.0148(10) 0.0035(8) 0.0076(8) -0.0073(9)
C27 0.0239(10) 0.0252(11) 0.0184(10) -0.0001(8) 0.0053(8) -0.0070(9)

loop_
_atom_type_symbol
_atom_type_description
_atom_type_scat_dispersion_real
_atom_type_scat_dispersion_imag
_atom_type_scat_source
C C 0.0033 0.0016 'International Tables Vol C Tables 4.2.6.8 and 6.1.1.4'
H H 0.0000 0.0000 'International Tables Vol C Tables 4.2.6.8 and 6.1.1.4'
N N 0.0061 0.0033 'International Tables Vol C Tables 4.2.6.8 and 6.1.1.4'
O O 0.0106 0.0060 'International Tables Vol C Tables 4.2.6.8 and 6.1.1.4'

loop_
_geom_angle_atom_site_label_1
_geom_angle_atom_site_label_2
_geom_angle_atom_site_label_3
_geom_angle
C5 N1 C14 108.90(15)
C5 N1 H12 125.6
C14 N1 H12 125.6
C9 N2 C18 120.71(14)
C9 N2 H11 119.6
C18 N2 H11 119.6
C2 C1 C12 121.12(18)
C2 C1 H1 119.4
C12 C1 H1 119.4
C1 C2 C3 119.39(18)
C1 C2 H4 120.3
C3 C2 H4 120.3
C2 C3 C14 118.31(17)
C2 C3 C4 135.57(17)
C14 C3 C4 106.05(16)
C5 C4 C3 107.47(16)
C5 C4 C15 119.76(17)
C3 C4 C15 132.73(17)
C4 C5 N1 109.71(16)
C4 C5 C6 124.03(16)
N1 C5 C6 126.19(15)
C5 C6 C7 111.32(14)
C5 C6 C23 108.97(14)
C7 C6 C23 109.44(14)
C5 C6 C17 107.29(14)
C7 C6 C17 111.40(14)
C23 C6 C17 108.32(14)
O1 C7 C8 113.22(14)
O1 C7 C6 107.11(14)
C8 C7 C6 111.64(14)
O1 C7 H16 108.2
C8 C7 H16 108.2
C6 C7 H16 108.2
C22 C8 C9 119.04(17)
C22 C8 C7 123.69(17)
C9 C8 C7 117.26(16)
C10 C9 C8 120.15(17)
C10 C9 N2 121.73(17)
C8 C9 N2 117.90(16)
C11 C10 C9 119.98(18)
C11 C10 H15 120.0
C9 C10 H15 120.0
C21 C11 C10 120.26(18)
C21 C11 H2 119.9
C10 C11 H2 119.9
C13 C12 C1 121.10(18)
C13 C12 H3 119.5
C1 C12 H3 119.5
C12 C13 C14 117.83(18)
C12 C13 H25 121.1
C14 C13 H25 121.1
N1 C14 C13 129.94(17)
N1 C14 C3 107.86(16)
C13 C14 C3 122.20(18)
C27 C15 C16 119.25(17)
C27 C15 C4 123.46(17)
C16 C15 C4 117.23(16)
C24 C16 C15 118.78(16)
C24 C16 C17 120.90(16)
C15 C16 C17 120.31(15)
C16 C17 C6 109.95(14)
C16 C17 C18 111.11(14)
C6 C17 C18 117.08(14)
C16 C17 H20 106.0
C6 C17 H20 106.0
C18 C17 H20 106.0
N2 C18 C20 106.37(14)
N2 C18 C19 106.55(15)
C20 C18 C19 108.66(16)
N2 C18 C17 110.76(14)
C20 C18 C17 115.23(15)
C19 C18 C17 108.89(15)
C18 C19 H6 109.5
C18 C19 H5 109.5
H6 C19 H5 109.5
C18 C19 H7 109.5
H6 C19 H7 109.5
H5 C19 H7 109.5
C18 C20 H9 109.5
C18 C20 H8 109.5
H9 C20 H8 109.5
C18 C20 H10 109.5
H9 C20 H10 109.5
H8 C20 H10 109.5
C11 C21 C22 120.08(18)
C11 C21 H14 120.0
C22 C21 H14 120.0
C21 C22 C8 120.47(18)
C21 C22 H13 119.8
C8 C22 H13 119.8
C6 C23 H18 109.5
C6 C23 H19 109.5
H18 C23 H19 109.5
C6 C23 H17 109.5
H18 C23 H17 109.5
H19 C23 H17 109.5
C25 C24 C16 121.15(18)
C25 C24 H24 119.4
C16 C24 H24 119.4
C26 C25 C24 119.97(18)
C26 C25 H23 120.0
C24 C25 H23 120.0
C25 C26 C27 119.71(18)
C25 C26 H21 120.1
C27 C26 H21 120.1
C26 C27 C15 121.04(19)
C26 C27 H22 119.5
C15 C27 H22 119.5

loop_
_geom_bond_atom_site_label_1
_geom_bond_atom_site_label_2
_geom_bond_distance
O1 C7 1.427(2)
N1 C5 1.375(2)
N1 C14 1.379(2)
N1 H12 0.8800
N2 C9 1.414(2)
N2 C18 1.509(2)
N2 H11 0.8800
C1 C2 1.384(3)
C1 C12 1.400(3)
C1 H1 0.9500
C2 C3 1.400(3)
C2 H4 0.9500
C3 C14 1.422(3)
C3 C4 1.436(3)
C4 C5 1.368(2)
C4 C15 1.461(3)
C5 C6 1.504(3)
C6 C7 1.546(2)
C6 C23 1.550(2)
C6 C17 1.561(2)
C7 C8 1.509(3)
C7 H16 1.0000
C8 C22 1.390(3)
C8 C9 1.403(3)
C9 C10 1.391(3)
C10 C11 1.384(3)
C10 H15 0.9500
C11 C21 1.382(3)
C11 H2 0.9500
C12 C13 1.381(3)
C12 H3 0.9500
C13 C14 1.392(3)
C13 H25 0.9500
C15 C27 1.395(3)
C15 C16 1.407(3)
C16 C24 1.393(3)
C16 C17 1.531(2)
C17 C18 1.569(2)
C17 H20 1.0000
C18 C20 1.528(3)
C18 C19 1.533(3)
C19 H6 0.9800
C19 H5 0.9800
C19 H7 0.9800
C20 H9 0.9800
C20 H8 0.9800
C20 H10 0.9800
C21 C22 1.390(3)
C21 H14 0.9500
C22 H13 0.9500
C23 H18 0.9800
C23 H19 0.9800
C23 H17 0.9800
C24 C25 1.385(3)
C24 H24 0.9500
C25 C26 1.382(3)
C25 H23 0.9500
C26 C27 1.383(3)
C26 H21 0.9500
C27 H22 0.9500
